data_7111175
loop_
_publ_author_name
'B\"orzel, Heidi'
'Comba, Peter'
'Pritzkow, Hans'

_publ_section_title
;
 Structural studies on dicopper(ii) compounds with catechol oxidase
 activity
;
_journal_issue 1
_journal_name_full 'Chemical Communications'
_journal_page_first 97
_journal_paper_doi 10.1039/b008714i
_journal_year 2001
_chemical_formula_sum 'C75 H75 Cl8 Cu2 N15.5 O14'
_chemical_formula_weight 1828.18
_chemical_name_systematic
;
 ?
;
_space_group_IT_number 2
_symmetry_cell_setting triclinic
_symmetry_space_group_name_Hall '-P 1'
_symmetry_space_group_name_H-M 'P -1'
_atom_sites_solution_hydrogens geom
_atom_sites_solution_primary direct
_atom_sites_solution_secondary difmap
_audit_creation_method SHELXL-97
_cell_angle_alpha 71.184(2)
_cell_angle_beta 80.390(2)
_cell_angle_gamma 76.041(2)
_cell_formula_units_Z 4
_cell_length_a 19.3832(5)
_cell_length_b 19.5174(5)
_cell_length_c 24.2065(7)
_cell_measurement_temperature 293(2)
_cell_volume 8372.5(4)
_computing_cell_refinement 'Bruker SAINT'
_computing_data_collection 'Bruker SMART'
_computing_data_reduction 'Bruker SAINT'
_computing_molecular_graphics 'Bruker SHELXTL'
_computing_publication_material 'Bruker SHELXTL'
_computing_structure_refinement 'SHELXL-97 (Sheldrick, 1997)'
_computing_structure_solution 'SHELXS-97 (Sheldrick, 1990)'
_diffrn_ambient_temperature 293(2)
_diffrn_measured_fraction_theta_full 0.999
_diffrn_measured_fraction_theta_max 0.999
_diffrn_measurement_device_type 'CCD area detector'
_diffrn_measurement_method omega-scans
_diffrn_radiation_monochromator graphite
_diffrn_radiation_source 'fine-focus sealed tube'
_diffrn_radiation_type MoK\a
_diffrn_radiation_wavelength 0.71073
_diffrn_reflns_av_R_equivalents 0.074
_diffrn_reflns_av_sigmaI/netI 0.0701
_diffrn_reflns_limit_h_max 22
_diffrn_reflns_limit_h_min -22
_diffrn_reflns_limit_k_max 22
_diffrn_reflns_limit_k_min -21
_diffrn_reflns_limit_l_max 28
_diffrn_reflns_limit_l_min 0
_diffrn_reflns_number 89652
_diffrn_reflns_theta_full 24.71
_diffrn_reflns_theta_max 24.71
_diffrn_reflns_theta_min 1.40
_exptl_absorpt_coefficient_mu 0.834
_exptl_absorpt_correction_T_max 0.862
_exptl_absorpt_correction_T_min 0.647
_exptl_absorpt_correction_type multi-scan
_exptl_absorpt_process_details SADABS
_exptl_crystal_colour violet
_exptl_crystal_density_diffrn 1.450
_exptl_crystal_density_method 'not measured'
_exptl_crystal_description irregular
_exptl_crystal_F_000 3758
_exptl_crystal_size_max 0.44
_exptl_crystal_size_mid 0.38
_exptl_crystal_size_min 0.27
_refine_diff_density_max 1.183
_refine_diff_density_min -0.989
_refine_diff_density_rms 0.120
_refine_ls_extinction_method none
_refine_ls_goodness_of_fit_ref 1.046
_refine_ls_hydrogen_treatment mixed
_refine_ls_matrix_type full
_refine_ls_number_parameters 2017
_refine_ls_number_reflns 28535
_refine_ls_number_restraints 6
_refine_ls_restrained_S_all 1.046
_refine_ls_R_factor_all 0.1115
_refine_ls_R_factor_gt 0.0680
_refine_ls_shift/su_max 0.006
_refine_ls_shift/su_mean 0.000
_refine_ls_structure_factor_coef Fsqd
_refine_ls_weighting_details 'calc w=1/[\s^2^(Fo^2^)+(0.0914P)^2^+33.1541P] where P=(Fo^2^+2Fc^2^)/3'
_refine_ls_weighting_scheme calc
_refine_ls_wR_factor_gt 0.1737
_refine_ls_wR_factor_ref 0.1994
_reflns_number_gt 18891
_reflns_number_total 28535
_reflns_threshold_expression >2sigma(I)
_cod_data_source_file b008714isup1.cif
_cod_data_source_block co86
_cod_depositor_comments
;
The following automatic conversions were performed:

'_symmetry_cell_setting' value 'Triclinic' changed to 'triclinic'
according to /home/saulius/struct/CIF-dictionaries/cif_core.dic
dictionary named 'cif_core.dic' version 2.4.2 from 2011-04-26.

Automatic conversion script
Id: cif_fix_values 1891 2012-01-12 08:04:46Z andrius 
;
_cod_original_sg_symbol_H-M P-1
_cod_original_formula_sum 'C75 H75 Cl8 Cu2 N15.50 O14'
_cod_database_code 7111175

loop_
_symmetry_equiv_pos_as_xyz
'x, y, z'
'-x, -y, -z'

loop_
_atom_site_label
_atom_site_type_symbol
_atom_site_fract_x
_atom_site_fract_y
_atom_site_fract_z
_atom_site_U_iso_or_equiv
_atom_site_adp_type
_atom_site_occupancy
_atom_site_symmetry_multiplicity
_atom_site_calc_flag
_atom_site_refinement_flags
Cu1 Cu 0.06088(4) 0.49296(4) 0.34145(3) 0.02091(18) Uani 1 1 d .
Cu2 Cu 0.32527(4) 0.61452(4) 0.09280(3) 0.01849(17) Uani 1 1 d .
Cl1 Cl 0.20991(9) 0.34335(10) 0.49568(7) 0.0368(4) Uani 1 1 d .
Cl2 Cl 0.15469(10) 0.19605(10) 0.56805(7) 0.0420(4) Uani 1 1 d .
Cl3 Cl 0.01891(11) 0.16675(11) 0.53408(9) 0.0511(5) Uani 1 1 d .
Cl4 Cl -0.06025(9) 0.28071(10) 0.42841(9) 0.0443(5) Uani 1 1 d .
Cl5 Cl 0.11509(8) 0.81123(9) 0.06514(7) 0.0316(4) Uani 1 1 d .
Cl6 Cl 0.15575(9) 0.96637(9) 0.04349(8) 0.0365(4) Uani 1 1 d .
Cl7 Cl 0.31600(10) 0.97332(9) 0.04231(9) 0.0437(5) Uani 1 1 d .
Cl8 Cl 0.43314(8) 0.82668(9) 0.06606(7) 0.0320(4) Uani 1 1 d .
O1 O 0.1154(2) 0.7462(2) 0.34864(18) 0.0274(10) Uani 1 1 d .
O2 O -0.0236(2) 0.8022(2) 0.2755(2) 0.0316(11) Uani 1 1 d .
O3 O 0.0824(2) 0.7868(2) 0.22275(18) 0.0326(11) Uani 1 1 d .
O4 O 0.1775(3) 0.6489(3) 0.4539(2) 0.0380(12) Uani 1 1 d .
O5 O 0.2513(2) 0.5584(2) 0.42350(17) 0.0266(10) Uani 1 1 d .
O6 O 0.0081(2) 0.4131(2) 0.36968(17) 0.0256(10) Uani 1 1 d .
O7 O 0.1257(2) 0.4344(2) 0.39756(17) 0.0260(10) Uani 1 1 d .
O8 O 0.2846(2) 0.4787(3) -0.05385(18) 0.0307(11) Uani 1 1 d .
O9 O 0.1710(3) 0.6057(3) -0.0868(2) 0.0428(13) Uani 1 1 d .
O10 O 0.1059(2) 0.6048(3) -0.0020(2) 0.0441(13) Uani 1 1 d .
O11 O 0.4591(2) 0.4144(2) -0.01818(19) 0.0327(11) Uani 1 1 d .
O12 O 0.3757(2) 0.3535(2) 0.03667(18) 0.0306(10) Uani 1 1 d .
O13 O 0.2381(2) 0.6867(2) 0.08777(17) 0.0238(9) Uani 1 1 d .
O14 O 0.3731(2) 0.6918(2) 0.08998(17) 0.0224(9) Uani 1 1 d .
N1 N 0.1339(2) 0.5606(3) 0.29673(18) 0.0170(10) Uani 1 1 d .
N2 N 0.0197(2) 0.5844(3) 0.3861(2) 0.0207(11) Uani 1 1 d .
N3 N 0.2285(3) 0.6703(3) 0.2712(2) 0.0221(11) Uani 1 1 d .
N4 N 0.0094(3) 0.5528(3) 0.2711(2) 0.0232(11) Uani 1 1 d .
N5 N 0.2742(2) 0.5289(3) 0.10268(19) 0.0170(10) Uani 1 1 d .
N6 N 0.3417(3) 0.6184(3) -0.00360(19) 0.0200(11) Uani 1 1 d .
N7 N 0.2008(3) 0.4293(3) 0.0675(2) 0.0294(13) Uani 1 1 d .
N8 N 0.4062(2) 0.5307(3) 0.11754(19) 0.0187(11) Uani 1 1 d .
C1 C 0.0913(3) 0.6324(3) 0.2642(2) 0.0194(13) Uani 1 1 d .
H1 H 0.1226 0.6571 0.2315 0.012(7) Uiso 1 1 calc R
C2 C 0.0588(3) 0.6855(3) 0.3025(2) 0.0209(13) Uani 1 1 d .
C3 C -0.0042(3) 0.6590(3) 0.3481(2) 0.0218(13) Uani 1 1 d .
H3A H -0.0214 0.6926 0.3717 0.011(5) Uiso 1 1 calc R
H3B H -0.0433 0.6596 0.3275 0.011(5) Uiso 1 1 calc R
C4 C 0.0784(3) 0.5818(4) 0.4190(2) 0.0222(13) Uani 1 1 d .
H4A H 0.0948 0.5311 0.4420 0.011(5) Uiso 1 1 calc R
H4B H 0.0603 0.6109 0.4460 0.011(5) Uiso 1 1 calc R
C5 C 0.1436(3) 0.6116(3) 0.3782(2) 0.0201(13) Uani 1 1 d .
C6 C 0.1834(3) 0.5654(3) 0.3365(2) 0.0194(13) Uani 1 1 d .
H6 H 0.2022 0.5153 0.3605 0.012(7) Uiso 1 1 calc R
C7 C 0.1119(3) 0.6891(4) 0.3422(2) 0.0209(13) Uani 1 1 d .
C8 C 0.1750(3) 0.5168(3) 0.2556(2) 0.0188(13) Uani 1 1 d .
H8A H 0.1438 0.4877 0.2505 0.025(7) Uiso 1 1 calc R
H8B H 0.2147 0.4823 0.2755 0.025(7) Uiso 1 1 calc R
C9 C 0.0333(3) 0.6150(3) 0.2390(2) 0.0204(13) Uani 1 1 d .
C10 C -0.0423(3) 0.5345(4) 0.2521(3) 0.0317(16) Uani 1 1 d .
H10 H -0.0587 0.4917 0.2742 0.027(4) Uiso 1 1 calc R
C11 C -0.0728(4) 0.5768(4) 0.2006(3) 0.0377(17) Uani 1 1 d .
H11 H -0.1092 0.5630 0.1885 0.027(4) Uiso 1 1 calc R
C12 C -0.0477(3) 0.6400(4) 0.1676(3) 0.0321(16) Uani 1 1 d .
H12 H -0.0669 0.6691 0.1328 0.027(4) Uiso 1 1 calc R
C13 C 0.0056(3) 0.6594(3) 0.1866(3) 0.0246(14) Uani 1 1 d .
H13 H 0.0230 0.7016 0.1648 0.027(4) Uiso 1 1 calc R
C14 C 0.0328(3) 0.7637(3) 0.2658(2) 0.0225(13) Uani 1 1 d .
C15 C 0.0670(4) 0.8648(4) 0.1916(3) 0.0434(19) Uani 1 1 d .
H15A H 0.0281 0.8751 0.1683 0.054(6) Uiso 1 1 calc R
H15B H 0.1085 0.8783 0.1665 0.054(6) Uiso 1 1 calc R
H15C H 0.0541 0.8927 0.2192 0.054(6) Uiso 1 1 calc R
C16 C -0.0408(3) 0.5600(4) 0.4285(3) 0.0263(14) Uani 1 1 d .
H16A H -0.0527 0.5882 0.4560 0.054(6) Uiso 1 1 calc R
H16B H -0.0272 0.5085 0.4491 0.054(6) Uiso 1 1 calc R
H16C H -0.0814 0.5677 0.4077 0.054(6) Uiso 1 1 calc R
C17 C 0.1928(3) 0.6109(4) 0.4217(2) 0.0240(14) Uani 1 1 d .
C18 C 0.2977(4) 0.5495(4) 0.4674(3) 0.0369(17) Uani 1 1 d .
H18A H 0.3159 0.5938 0.4590 0.054(6) Uiso 1 1 calc R
H18B H 0.3367 0.5086 0.4670 0.054(6) Uiso 1 1 calc R
H18C H 0.2712 0.5403 0.5054 0.054(6) Uiso 1 1 calc R
C19 C 0.2463(3) 0.5987(3) 0.3004(2) 0.0165(12) Uani 1 1 d .
C20 C 0.2803(3) 0.7028(4) 0.2347(3) 0.0267(14) Uani 1 1 d .
H20 H 0.2689 0.7525 0.2136 0.027(4) Uiso 1 1 calc R
C21 C 0.3493(3) 0.6647(4) 0.2276(3) 0.0282(15) Uani 1 1 d .
H21 H 0.3835 0.6882 0.2018 0.027(4) Uiso 1 1 calc R
C22 C 0.3671(3) 0.5917(4) 0.2589(3) 0.0252(14) Uani 1 1 d .
H22 H 0.4137 0.5657 0.2550 0.027(4) Uiso 1 1 calc R
C23 C 0.3151(3) 0.5568(3) 0.2965(2) 0.0203(13) Uani 1 1 d .
H23 H 0.3259 0.5073 0.3181 0.027(4) Uiso 1 1 calc R
C24 C 0.0392(3) 0.3618(3) 0.4151(3) 0.0247(14) Uani 1 1 d .
C25 C 0.1019(3) 0.3736(3) 0.4303(2) 0.0214(13) Uani 1 1 d .
C26 C 0.1359(3) 0.3230(3) 0.4779(3) 0.0251(14) Uani 1 1 d .
C27 C 0.1101(3) 0.2594(4) 0.5096(3) 0.0282(15) Uani 1 1 d .
C28 C 0.0502(4) 0.2457(4) 0.4950(3) 0.0318(16) Uani 1 1 d .
C29 C 0.0148(3) 0.2975(4) 0.4473(3) 0.0278(14) Uani 1 1 d .
C30 C 0.2049(3) 0.5578(3) 0.1948(2) 0.0194(13) Uani 1 1 d .
H30A H 0.1663 0.5863 0.1708 0.025(7) Uiso 1 1 calc R
H30B H 0.2329 0.5913 0.1977 0.025(7) Uiso 1 1 calc R
C31 C 0.2104(3) 0.5493(4) 0.0681(2) 0.0224(13) Uani 1 1 d .
H31 H 0.1784 0.5929 0.0762 0.012(7) Uiso 1 1 calc R
C32 C 0.2322(3) 0.5676(4) 0.0006(2) 0.0236(14) Uani 1 1 d .
C33 C 0.2719(3) 0.6332(4) -0.0250(2) 0.0242(14) Uani 1 1 d .
H33A H 0.2782 0.6449 -0.0674 0.011(5) Uiso 1 1 calc R
H33B H 0.2424 0.6763 -0.0152 0.011(5) Uiso 1 1 calc R
C34 C 0.3874(3) 0.5491(3) -0.0114(2) 0.0214(13) Uani 1 1 d .
H34A H 0.4326 0.5408 0.0044 0.011(5) Uiso 1 1 calc R
H34B H 0.3973 0.5536 -0.0529 0.011(5) Uiso 1 1 calc R
C35 C 0.3509(3) 0.4825(3) 0.0199(2) 0.0187(13) Uani 1 1 d .
C36 C 0.3321(3) 0.4687(3) 0.0881(2) 0.0162(12) Uani 1 1 d .
H36 H 0.3165 0.4215 0.1050 0.012(7) Uiso 1 1 calc R
C37 C 0.2847(3) 0.5018(4) -0.0134(2) 0.0244(14) Uani 1 1 d .
C38 C 0.2516(3) 0.5000(3) 0.1676(2) 0.0198(13) Uani 1 1 d .
H38A H 0.2941 0.4784 0.1882 0.025(7) Uiso 1 1 calc R
H38B H 0.2258 0.4610 0.1735 0.025(7) Uiso 1 1 calc R
C39 C 0.1695(3) 0.4871(4) 0.0853(3) 0.0237(14) Uani 1 1 d .
C40 C 0.1691(4) 0.3713(4) 0.0820(3) 0.0410(18) Uani 1 1 d .
H40 H 0.1922 0.3302 0.0698 0.027(4) Uiso 1 1 calc R
C41 C 0.1035(4) 0.3704(5) 0.1143(4) 0.050(2) Uani 1 1 d .
H41 H 0.0825 0.3295 0.1233 0.027(4) Uiso 1 1 calc R
C42 C 0.0697(4) 0.4300(5) 0.1329(3) 0.046(2) Uani 1 1 d .
H42 H 0.0254 0.4303 0.1546 0.027(4) Uiso 1 1 calc R
C43 C 0.1025(4) 0.4900(4) 0.1188(3) 0.0351(17) Uani 1 1 d .
H43 H 0.0807 0.5312 0.1312 0.027(4) Uiso 1 1 calc R
C44 C 0.1669(3) 0.5927(4) -0.0344(3) 0.0288(15) Uani 1 1 d .
C45 C 0.0427(4) 0.6291(6) -0.0331(4) 0.072(3) Uani 1 1 d .
H45A H 0.0395 0.6799 -0.0561 0.054(6) Uiso 1 1 calc R
H45B H 0.0012 0.6243 -0.0055 0.054(6) Uiso 1 1 calc R
H45C H 0.0456 0.5993 -0.0585 0.054(6) Uiso 1 1 calc R
C46 C 0.3781(3) 0.6805(3) -0.0351(3) 0.0251(14) Uani 1 1 d .
H46A H 0.3880 0.6831 -0.0758 0.054(6) Uiso 1 1 calc R
H46B H 0.4221 0.6729 -0.0186 0.054(6) Uiso 1 1 calc R
H46C H 0.3479 0.7259 -0.0312 0.054(6) Uiso 1 1 calc R
C47 C 0.4015(3) 0.4137(3) 0.0096(2) 0.0227(13) Uani 1 1 d .
C48 C 0.4234(4) 0.2848(4) 0.0352(3) 0.0391(18) Uani 1 1 d .
H48A H 0.4503 0.2909 -0.0026 0.054(6) Uiso 1 1 calc R
H48B H 0.3962 0.2472 0.0422 0.054(6) Uiso 1 1 calc R
H48C H 0.4555 0.2704 0.0650 0.054(6) Uiso 1 1 calc R
C49 C 0.3977(3) 0.4654(3) 0.1158(2) 0.0160(12) Uani 1 1 d U
C50 C 0.4639(3) 0.5339(4) 0.1402(2) 0.0227(14) Uani 1 1 d .
H50 H 0.4703 0.5794 0.1408 0.027(4) Uiso 1 1 calc R
C51 C 0.5139(3) 0.4705(3) 0.1625(2) 0.0213(13) Uani 1 1 d .
H51 H 0.5533 0.4734 0.1784 0.027(4) Uiso 1 1 calc R
C52 C 0.5047(3) 0.4030(4) 0.1611(2) 0.0228(14) Uani 1 1 d .
H52 H 0.5378 0.3601 0.1759 0.027(4) Uiso 1 1 calc R
C53 C 0.4457(3) 0.4001(3) 0.1372(2) 0.0215(13) Uani 1 1 d .
H53 H 0.4384 0.3554 0.1357 0.027(4) Uiso 1 1 calc R
C54 C 0.2531(3) 0.7517(3) 0.0797(2) 0.0198(13) Uani 1 1 d .
C55 C 0.3258(3) 0.7549(3) 0.0805(2) 0.0216(13) Uani 1 1 d .
C56 C 0.3431(3) 0.8237(3) 0.0692(2) 0.0228(13) Uani 1 1 d .
C57 C 0.2910(3) 0.8890(3) 0.0592(3) 0.0264(14) Uani 1 1 d .
C58 C 0.2208(3) 0.8854(3) 0.0597(3) 0.0257(14) Uani 1 1 d .
C59 C 0.2023(3) 0.8173(3) 0.0690(2) 0.0209(13) Uani 1 1 d .
Cu3 Cu 0.72692(4) 0.96105(4) 0.18659(3) 0.02292(18) Uani 1 1 d .
Cu4 Cu 0.51034(4) 0.70358(4) 0.39450(3) 0.01830(17) Uani 1 1 d .
Cl9 Cl 0.93587(8) 0.84964(10) 0.07718(7) 0.0352(4) Uani 1 1 d .
Cl10 Cl 0.88808(10) 0.77872(12) -0.00632(8) 0.0473(5) Uani 1 1 d .
Cl11 Cl 0.72440(10) 0.79423(11) -0.01414(8) 0.0417(4) Uani 1 1 d .
Cl12 Cl 0.61042(8) 0.87225(10) 0.06864(7) 0.0320(4) Uani 1 1 d .
Cl13 Cl 0.30328(9) 0.68267(10) 0.53974(7) 0.0364(4) Uani 1 1 d .
Cl14 Cl 0.35170(10) 0.61613(10) 0.66749(7) 0.0391(4) Uani 1 1 d .
Cl15 Cl 0.51307(10) 0.59018(10) 0.68559(6) 0.0387(4) Uani 1 1 d .
Cl16 Cl 0.62644(9) 0.62309(10) 0.57528(7) 0.0340(4) Uani 1 1 d .
O15 O 0.5383(3) 1.2111(3) 0.1838(2) 0.0442(13) Uani 1 1 d .
O16 O 0.6812(4) 1.2282(4) 0.2326(3) 0.084(2) Uani 1 1 d .
O17 O 0.6058(3) 1.1702(3) 0.3023(2) 0.0438(13) Uani 1 1 d .
O18 O 0.4406(3) 1.1483(3) 0.1488(2) 0.0534(15) Uani 1 1 d .
O19 O 0.4990(3) 1.0591(3) 0.1091(2) 0.0468(13) Uani 1 1 d .
O20 O 0.6762(2) 0.9252(2) 0.14416(17) 0.0230(9) Uani 1 1 d .
O21 O 0.8137(2) 0.9220(2) 0.14449(17) 0.0266(10) Uani 1 1 d .
O22 O 0.6966(2) 0.5580(2) 0.25940(17) 0.0242(9) Uani 1 1 d .
O23 O 0.7840(3) 0.5669(3) 0.3917(2) 0.0386(12) Uani 1 1 d .
O24 O 0.7561(2) 0.4804(2) 0.3636(2) 0.0304(10) Uani 1 1 d .
O25 O 0.5380(2) 0.6032(3) 0.20572(18) 0.0349(11) Uani 1 1 d .
O26 O 0.6115(2) 0.6835(2) 0.17053(17) 0.0272(10) Uani 1 1 d .
O27 O 0.5620(2) 0.6763(2) 0.46191(16) 0.0230(9) Uani 1 1 d .
O28 O 0.4243(2) 0.7018(2) 0.44721(17) 0.0247(10) Uani 1 1 d .
N9 N 0.6372(3) 0.9892(3) 0.2416(2) 0.0215(11) Uani 1 1 d .
N10 N 0.6962(3) 1.0837(3) 0.1334(2) 0.0290(13) Uani 1 1 d .
N11 N 0.7756(3) 0.9808(3) 0.2432(2) 0.0264(12) Uani 1 1 d .
N12 N 0.4970(3) 1.0652(3) 0.2860(3) 0.0386(15) Uani 1 1 d .
N13 N 0.5982(2) 0.7234(3) 0.33297(19) 0.0163(10) Uani 1 1 d .
N14 N 0.5410(2) 0.5908(3) 0.37896(19) 0.0182(10) Uani 1 1 d .
N15 N 0.7379(3) 0.7014(3) 0.2579(2) 0.0205(11) Uani 1 1 d .
N16 N 0.4579(3) 0.7553(3) 0.3234(2) 0.0200(11) Uani 1 1 d .
C61 C 0.6553(3) 1.0449(3) 0.2649(3) 0.0270(14) Uani 1 1 d .
H61 H 0.6250 1.0458 0.3015 0.020(8) Uiso 1 1 calc R
C62 C 0.6433(4) 1.1252(4) 0.2207(3) 0.0318(16) Uani 1 1 d .
C63 C 0.6995(4) 1.1342(4) 0.1661(3) 0.0340(16) Uani 1 1 d .
H63A H 0.6901 1.1848 0.1409 0.020(6) Uiso 1 1 calc R
H63B H 0.7469 1.1236 0.1786 0.020(6) Uiso 1 1 calc R
C64 C 0.6254(4) 1.0953(4) 0.1138(3) 0.0303(15) Uani 1 1 d .
H64A H 0.6256 1.0578 0.0954 0.020(6) Uiso 1 1 calc R
H64B H 0.6158 1.1431 0.0845 0.020(6) Uiso 1 1 calc R
C65 C 0.5650(3) 1.0918(4) 0.1650(3) 0.0306(15) Uani 1 1 d .
C66 C 0.5698(3) 1.0143(3) 0.2117(3) 0.0236(14) Uani 1 1 d .
H66 H 0.5685 0.9783 0.1917 0.020(8) Uiso 1 1 calc R
C67 C 0.5728(4) 1.1483(4) 0.1931(3) 0.0331(16) Uani 1 1 d .
C68 C 0.6309(3) 0.9216(3) 0.2933(2) 0.0204(13) Uani 1 1 d .
H68A H 0.6726 0.9084 0.3147 0.013(6) Uiso 1 1 calc R
H68B H 0.5893 0.9337 0.3194 0.013(6) Uiso 1 1 calc R
C69 C 0.7323(4) 1.0199(3) 0.2783(3) 0.0282(15) Uani 1 1 d .
C70 C 0.8451(4) 0.9561(4) 0.2520(3) 0.0330(16) Uani 1 1 d .
H70 H 0.8746 0.9297 0.2281 0.041(5) Uiso 1 1 calc R
C71 C 0.8743(4) 0.9684(4) 0.2953(3) 0.0442(19) Uani 1 1 d .
H71 H 0.9225 0.9510 0.3005 0.041(5) Uiso 1 1 calc R
C72 C 0.8300(4) 1.0073(5) 0.3308(4) 0.049(2) Uani 1 1 d .
H72 H 0.8484 1.0159 0.3605 0.041(5) Uiso 1 1 calc R
C73 C 0.7588(4) 1.0332(4) 0.3224(3) 0.0385(17) Uani 1 1 d .
H73 H 0.7289 1.0594 0.3462 0.041(5) Uiso 1 1 calc R
C74 C 0.6469(4) 1.1798(4) 0.2518(4) 0.0430(19) Uani 1 1 d .
C75 C 0.6034(5) 1.2209(5) 0.3352(4) 0.061(3) Uani 1 1 d .
H75A H 0.6499 1.2148 0.3471 0.053(5) Uiso 1 1 calc R
H75B H 0.5697 1.2110 0.3693 0.053(5) Uiso 1 1 calc R
H75C H 0.5889 1.2708 0.3111 0.053(5) Uiso 1 1 calc R
C76 C 0.7507(4) 1.0919(4) 0.0820(3) 0.0389(18) Uani 1 1 d .
H76A H 0.7499 1.0571 0.0618 0.053(5) Uiso 1 1 calc R
H76B H 0.7971 1.0827 0.0950 0.053(5) Uiso 1 1 calc R
H76C H 0.7402 1.1412 0.0559 0.053(5) Uiso 1 1 calc R
C77 C 0.4942(4) 1.1055(4) 0.1407(3) 0.0373(17) Uani 1 1 d .
C78 C 0.4355(5) 1.0592(6) 0.0866(4) 0.064(3) Uani 1 1 d .
H78A H 0.3987 1.0494 0.1183 0.053(5) Uiso 1 1 calc R
H78B H 0.4449 1.0217 0.0671 0.053(5) Uiso 1 1 calc R
H78C H 0.4200 1.1066 0.0592 0.053(5) Uiso 1 1 calc R
C79 C 0.5024(3) 1.0190(3) 0.2546(3) 0.0266(14) Uani 1 1 d .
C80 C 0.4367(4) 1.0736(5) 0.3223(4) 0.051(2) Uani 1 1 d .
H80 H 0.4320 1.1052 0.3450 0.041(5) Uiso 1 1 calc R
C81 C 0.3825(4) 1.0383(5) 0.3273(4) 0.056(2) Uani 1 1 d .
H81 H 0.3416 1.0466 0.3525 0.041(5) Uiso 1 1 calc R
C82 C 0.3879(4) 0.9910(4) 0.2954(4) 0.047(2) Uani 1 1 d .
H82 H 0.3510 0.9668 0.2982 0.041(5) Uiso 1 1 calc R
C83 C 0.4503(4) 0.9794(4) 0.2582(3) 0.0336(16) Uani 1 1 d .
H83 H 0.4567 0.9462 0.2366 0.041(5) Uiso 1 1 calc R
C84 C 0.7221(3) 0.8932(3) 0.1084(2) 0.0214(13) Uani 1 1 d .
C85 C 0.7960(3) 0.8910(3) 0.1097(2) 0.0219(13) Uani 1 1 d .
C86 C 0.8460(3) 0.8547(3) 0.0739(3) 0.0235(14) Uani 1 1 d .
C87 C 0.8248(4) 0.8239(4) 0.0368(3) 0.0288(15) Uani 1 1 d .
C88 C 0.7522(3) 0.8291(4) 0.0339(3) 0.0272(14) Uani 1 1 d .
C89 C 0.7015(3) 0.8633(3) 0.0704(3) 0.0228(13) Uani 1 1 d .
C90 C 0.6244(3) 0.8556(3) 0.2765(2) 0.0196(13) Uani 1 1 d .
H90A H 0.6704 0.8332 0.2605 0.013(6) Uiso 1 1 calc R
H90B H 0.5909 0.8704 0.2471 0.013(6) Uiso 1 1 calc R
C91 C 0.6678(3) 0.6732(3) 0.3516(2) 0.0183(12) Uani 1 1 d .
H91 H 0.6712 0.6709 0.3921 0.020(8) Uiso 1 1 calc R
C92 C 0.6722(3) 0.5933(3) 0.3501(2) 0.0194(13) Uani 1 1 d .
C93 C 0.6140(3) 0.5551(3) 0.3939(2) 0.0197(13) Uani 1 1 d .
H93A H 0.6227 0.5039 0.3944 0.020(6) Uiso 1 1 calc R
H93B H 0.6184 0.5558 0.4330 0.020(6) Uiso 1 1 calc R
C94 C 0.5330(3) 0.5957(3) 0.3180(2) 0.0180(12) Uani 1 1 d .
H94A H 0.4843 0.6193 0.3091 0.020(6) Uiso 1 1 calc R
H94B H 0.5423 0.5464 0.3139 0.020(6) Uiso 1 1 calc R
C95 C 0.5856(3) 0.6409(3) 0.2740(2) 0.0171(12) Uani 1 1 d .
C96 C 0.5774(3) 0.7216(3) 0.2765(2) 0.0186(12) Uani 1 1 d .
H96 H 0.6074 0.7479 0.2436 0.020(8) Uiso 1 1 calc R
C97 C 0.6600(3) 0.5950(3) 0.2886(2) 0.0176(12) Uani 1 1 d .
C98 C 0.5977(3) 0.8008(3) 0.3326(2) 0.0171(12) Uani 1 1 d .
H98A H 0.6259 0.7970 0.3633 0.013(6) Uiso 1 1 calc R
H98B H 0.5489 0.8227 0.3436 0.013(6) Uiso 1 1 calc R
C99 C 0.7305(3) 0.7041(3) 0.3138(2) 0.0178(12) Uani 1 1 d .
C100 C 0.7898(3) 0.7330(3) 0.2211(3) 0.0248(14) Uani 1 1 d .
H100 H 0.7958 0.7322 0.1823 0.041(5) Uiso 1 1 calc R
C101 C 0.8340(3) 0.7663(3) 0.2382(3) 0.0275(15) Uani 1 1 d .
H101 H 0.8688 0.7876 0.2115 0.041(5) Uiso 1 1 calc R
C102 C 0.8259(3) 0.7675(3) 0.2958(3) 0.0258(14) Uani 1 1 d .
H102 H 0.8555 0.7895 0.3083 0.041(5) Uiso 1 1 calc R
C103 C 0.7728(3) 0.7354(3) 0.3347(3) 0.0218(13) Uani 1 1 d .
H103 H 0.7663 0.7353 0.3736 0.041(5) Uiso 1 1 calc R
C104 C 0.7446(3) 0.5464(3) 0.3700(2) 0.0203(13) Uani 1 1 d .
C105 C 0.8218(3) 0.4303(4) 0.3820(3) 0.0312(15) Uani 1 1 d .
H10A H 0.8612 0.4547 0.3654 0.053(5) Uiso 1 1 calc R
H10B H 0.8280 0.3876 0.3689 0.053(5) Uiso 1 1 calc R
H10C H 0.8200 0.4154 0.4240 0.053(5) Uiso 1 1 calc R
C106 C 0.4902(3) 0.5483(3) 0.4194(3) 0.0249(14) Uani 1 1 d .
H10D H 0.5021 0.4984 0.4176 0.053(5) Uiso 1 1 calc R
H10E H 0.4427 0.5704 0.4085 0.053(5) Uiso 1 1 calc R
H10F H 0.4926 0.5484 0.4587 0.053(5) Uiso 1 1 calc R
C107 C 0.5751(3) 0.6401(3) 0.2131(2) 0.0217(13) Uani 1 1 d .
C108 C 0.6045(5) 0.6808(4) 0.1117(3) 0.045(2) Uani 1 1 d .
H10G H 0.6191 0.6306 0.1104 0.053(5) Uiso 1 1 calc R
H10H H 0.6342 0.7108 0.0831 0.053(5) Uiso 1 1 calc R
H10I H 0.5556 0.6991 0.1033 0.053(5) Uiso 1 1 calc R
C109 C 0.5006(3) 0.7611(3) 0.2716(2) 0.0179(12) Uani 1 1 d .
C110 C 0.3887(3) 0.7858(3) 0.3234(3) 0.0256(14) Uani 1 1 d .
H110 H 0.3607 0.7807 0.3591 0.041(5) Uiso 1 1 calc R
C111 C 0.3570(4) 0.8249(4) 0.2724(3) 0.0317(16) Uani 1 1 d .
H111 H 0.3085 0.8460 0.2734 0.041(5) Uiso 1 1 calc R
C112 C 0.3999(3) 0.8322(4) 0.2187(3) 0.0293(15) Uani 1 1 d .
H112 H 0.3802 0.8584 0.1835 0.041(5) Uiso 1 1 calc R
C113 C 0.4719(3) 0.8000(3) 0.2188(3) 0.0237(14) Uani 1 1 d .
H113 H 0.5009 0.8043 0.1836 0.041(5) Uiso 1 1 calc R
C114 C 0.5159(3) 0.6646(3) 0.5100(2) 0.0207(13) Uani 1 1 d .
C115 C 0.4423(3) 0.6778(3) 0.5019(2) 0.0205(13) Uani 1 1 d .
C116 C 0.3924(3) 0.6649(3) 0.5509(3) 0.0258(14) Uani 1 1 d .
C117 C 0.4146(4) 0.6374(3) 0.6078(3) 0.0286(15) Uani 1 1 d .
C118 C 0.4848(4) 0.6253(4) 0.6157(2) 0.0287(15) Uani 1 1 d .
C119 C 0.5360(3) 0.6392(3) 0.5668(2) 0.0226(13) Uani 1 1 d .
N17 N 0.8627(8) 0.4051(7) 0.2318(5) 0.118(4) Uani 1 1 d .
C121 C 0.8082(9) 0.4133(6) 0.2171(4) 0.083(4) Uani 1 1 d .
C122 C 0.7401(6) 0.4232(6) 0.1975(4) 0.077(3) Uani 1 1 d .
H12A H 0.7431 0.4429 0.1555 0.179(13) Uiso 1 1 calc R
H12B H 0.7057 0.4570 0.2146 0.179(13) Uiso 1 1 calc R
H12C H 0.7255 0.3765 0.2091 0.179(13) Uiso 1 1 calc R
N18 N 0.9071(6) 0.5486(7) 0.0646(5) 0.102(3) Uani 1 1 d .
C123 C 0.8526(7) 0.5826(7) 0.0790(5) 0.072(3) Uani 1 1 d .
C124 C 0.7893(7) 0.6197(7) 0.0984(6) 0.099(4) Uani 1 1 d .
H12D H 0.7537 0.6257 0.0731 0.179(13) Uiso 1 1 calc R
H12E H 0.7947 0.6674 0.0982 0.179(13) Uiso 1 1 calc R
H12F H 0.7748 0.5922 0.1376 0.179(13) Uiso 1 1 calc R
N19 N 0.3258(6) 1.3817(6) 0.2840(4) 0.090(3) Uani 1 1 d .
C125 C 0.3657(6) 1.3333(6) 0.2836(4) 0.064(3) Uani 1 1 d .
C126 C 0.4200(7) 1.2641(6) 0.2861(5) 0.097(4) Uani 1 1 d .
H12G H 0.4114 1.2272 0.3225 0.179(13) Uiso 1 1 calc R
H12H H 0.4669 1.2739 0.2833 0.179(13) Uiso 1 1 calc R
H12I H 0.4167 1.2466 0.2540 0.179(13) Uiso 1 1 calc R
N20 N 0.9944(5) 0.0479(5) 0.1687(4) 0.086(3) Uani 1 1 d .
C127 C 0.9779(5) 0.0456(5) 0.1262(4) 0.054(2) Uani 1 1 d .
C128 C 0.9559(5) 0.0400(6) 0.0740(4) 0.072(3) Uani 1 1 d .
H12J H 0.9966 0.0189 0.0520 0.179(13) Uiso 1 1 calc R
H12K H 0.9353 0.0883 0.0505 0.179(13) Uiso 1 1 calc R
H12L H 0.9212 0.0091 0.0849 0.179(13) Uiso 1 1 calc R
N21 N 0.7908(10) 0.1273(10) 0.4259(9) 0.190(7) Uiso 1 1 d .
C129 C 0.8050(7) 0.1741(8) 0.3848(7) 0.101(4) Uiso 1 1 d .
C130 C 0.8183(9) 0.2322(9) 0.3385(7) 0.132(5) Uiso 1 1 d .
N22 N 0.2295(10) -0.0576(11) 0.1979(8) 0.193(7) Uiso 1 1 d .
C131 C 0.2148(9) 0.0096(10) 0.1712(7) 0.127(5) Uiso 1 1 d .
C132 C 0.1737(6) 0.0748(6) 0.1349(5) 0.085(3) Uiso 1 1 d .
H13D H 0.1358 0.0620 0.1218 0.14(3) Uiso 1 1 calc R
H13E H 0.2040 0.0970 0.1016 0.14(3) Uiso 1 1 calc R
H13F H 0.1539 0.1092 0.1570 0.14(3) Uiso 1 1 calc R
N23 N 0.3025(6) 0.3000(6) 0.1806(4) 0.098(3) Uani 1 1 d .
C133 C 0.2896(6) 0.2427(6) 0.1917(4) 0.066(3) Uani 1 1 d .
C134 C 0.2678(8) 0.1757(8) 0.2039(8) 0.132(6) Uani 1 1 d .
H13G H 0.2306 0.1717 0.2358 0.179(13) Uiso 1 1 calc R
H13H H 0.3076 0.1355 0.2146 0.179(13) Uiso 1 1 calc R
H13I H 0.2501 0.1738 0.1698 0.179(13) Uiso 1 1 calc R
N24 N 0.2121(10) 0.0619(10) 0.4774(8) 0.188(7) Uiso 1 1 d .
C135 C 0.1656(15) 0.0932(15) 0.4238(13) 0.222(11) Uiso 1 1 d .
C136 C 0.1160(16) 0.1299(16) 0.3789(14) 0.252(13) Uiso 1 1 d .
N25 N 0.2837(13) 1.1902(13) 0.3783(10) 0.238(9) Uiso 1 1 d .
C137 C 0.2348(16) 1.2472(17) 0.3518(13) 0.227(11) Uiso 1 1 d .
C138 C 0.1801(14) 1.3046(15) 0.3119(12) 0.216(10) Uiso 1 1 d .
N26 N 0.2446(7) 0.9249(9) 0.3828(6) 0.159(6) Uani 1 1 d .
C139 C 0.2164(6) 0.8769(7) 0.4033(5) 0.073(3) Uani 1 1 d .
C140 C 0.1795(7) 0.8187(6) 0.4306(7) 0.113(5) Uani 1 1 d .
H14A H 0.2132 0.7725 0.4395 0.179(13) Uiso 1 1 calc R
H14B H 0.1473 0.8181 0.4048 0.179(13) Uiso 1 1 calc R
H14C H 0.1530 0.8258 0.4663 0.179(13) Uiso 1 1 calc R
N27 N 0.4836(5) 0.8828(5) 0.4206(4) 0.084(3) Uani 1 1 d .
C141 C 0.4324(6) 0.8751(5) 0.4496(4) 0.062(3) Uani 1 1 d .
C142 C 0.3677(6) 0.8670(6) 0.4856(6) 0.097(4) Uani 1 1 d .
H14D H 0.3666 0.8842 0.5188 0.179(13) Uiso 1 1 calc R
H14E H 0.3643 0.8158 0.4990 0.179(13) Uiso 1 1 calc R
H14F H 0.3281 0.8955 0.4636 0.179(13) Uiso 1 1 calc R
N28 N 0.5377(12) 0.8357(13) 0.5734(7) 0.229(11) Uani 1 1 d .
C143 C 0.5859(11) 0.8208(8) 0.5371(6) 0.125(6) Uani 1 1 d .
C144 C 0.6382(5) 0.8109(6) 0.4861(5) 0.079(3) Uani 1 1 d .
H14G H 0.6226 0.7815 0.4674 0.179(13) Uiso 1 1 calc R
H14H H 0.6843 0.7865 0.4995 0.179(13) Uiso 1 1 calc R
H14I H 0.6414 0.8583 0.4585 0.179(13) Uiso 1 1 calc R
N29 N 0.1469(5) 0.7902(5) -0.0933(5) 0.086(3) Uani 1 1 d .
C145 C 0.1346(5) 0.7862(5) -0.1348(5) 0.062(2) Uani 1 1 d .
C146 C 0.1202(9) 0.7794(8) -0.1866(6) 0.128(6) Uani 1 1 d .
H14J H 0.1620 0.7524 -0.2034 0.179(13) Uiso 1 1 calc R
H14K H 0.1068 0.8277 -0.2136 0.179(13) Uiso 1 1 calc R
H14L H 0.0817 0.7535 -0.1789 0.179(13) Uiso 1 1 calc R
N30 N 0.5000 1.0000 0.5000 0.231(12) Uiso 1 2 d S
C147 C 0.6017(13) 1.0129(13) 0.4270(11) 0.087(7) Uiso 0.50 1 d P
C148 C 0.663(2) 0.980(2) 0.4447(17) 0.160(14) Uiso 0.50 1 d P
C149 C 0.0503(16) -0.0427(17) 0.5172(14) 0.117(9) Uiso 0.50 1 d P
C150 C -0.0233(18) 0.0013(18) 0.5343(14) 0.126(10) Uiso 0.50 1 d P
N32 N -0.0408(17) 0.1108(17) 0.3261(13) 0.151(10) Uiso 0.50 1 d P
N33 N -0.0117(15) 0.0118(15) 0.3831(12) 0.133(9) Uiso 0.50 1 d P
C151 C 0.0167(19) 0.0741(19) 0.3115(15) 0.129(11) Uiso 0.50 1 d P
C152 C 0.0869(13) 0.0129(13) 0.2968(11) 0.195(9) Uiso 1 1 d .
C153 C 0.0369(16) -0.0098(16) 0.3470(13) 0.107(8) Uiso 0.50 1 d P
N34 N 1.0806(13) 0.2003(13) 0.2115(11) 0.116(7) Uiso 0.50 1 d P
C154 C 1.0577(17) 0.2236(17) 0.2521(15) 0.119(10) Uiso 0.50 1 d P
C155 C 1.023(2) 0.267(2) 0.2887(17) 0.153(13) Uiso 0.50 1 d P
C156 C 0.9984(12) 0.3473(13) 0.2791(10) 0.181(8) Uiso 1 1 d .

loop_
_atom_site_aniso_label
_atom_site_aniso_U_11
_atom_site_aniso_U_22
_atom_site_aniso_U_33
_atom_site_aniso_U_23
_atom_site_aniso_U_13
_atom_site_aniso_U_12
Cu1 0.0194(4) 0.0310(4) 0.0102(3) -0.0021(3) 0.0023(3) -0.0092(3)
Cu2 0.0159(4) 0.0254(4) 0.0123(3) -0.0050(3) 0.0030(3) -0.0043(3)
Cl1 0.0355(10) 0.0436(10) 0.0297(9) -0.0002(8) -0.0121(7) -0.0136(8)
Cl2 0.0520(11) 0.0383(10) 0.0293(9) 0.0038(8) -0.0124(8) -0.0102(9)
Cl3 0.0473(12) 0.0373(11) 0.0570(12) 0.0120(9) -0.0083(9) -0.0204(9)
Cl4 0.0315(10) 0.0381(10) 0.0584(12) 0.0030(9) -0.0126(9) -0.0158(8)
Cl5 0.0190(8) 0.0373(9) 0.0323(9) -0.0056(7) 0.0004(6) -0.0027(7)
Cl6 0.0319(9) 0.0263(9) 0.0380(9) -0.0014(7) 0.0040(7) 0.0024(7)
Cl7 0.0415(10) 0.0254(9) 0.0580(12) -0.0035(8) -0.0006(9) -0.0102(8)
Cl8 0.0243(8) 0.0354(9) 0.0360(9) -0.0073(7) -0.0001(7) -0.0115(7)
O1 0.032(3) 0.031(3) 0.022(2) -0.013(2) -0.0004(19) -0.005(2)
O2 0.021(2) 0.030(3) 0.039(3) -0.008(2) 0.001(2) -0.002(2)
O3 0.033(3) 0.034(3) 0.021(2) -0.001(2) 0.0094(19) -0.006(2)
O4 0.039(3) 0.051(3) 0.030(3) -0.024(2) -0.009(2) 0.001(2)
O5 0.025(2) 0.039(3) 0.015(2) -0.0119(19) -0.0046(18) 0.002(2)
O6 0.026(2) 0.028(2) 0.020(2) 0.0005(19) -0.0028(18) -0.0089(19)
O7 0.024(2) 0.035(3) 0.016(2) -0.0014(19) 0.0025(17) -0.011(2)
O8 0.030(3) 0.048(3) 0.018(2) -0.018(2) 0.0020(19) -0.007(2)
O9 0.035(3) 0.067(4) 0.026(3) -0.018(2) -0.010(2) 0.001(3)
O10 0.023(3) 0.072(4) 0.026(3) -0.007(2) -0.005(2) 0.005(2)
O11 0.026(3) 0.037(3) 0.027(2) -0.010(2) 0.011(2) -0.001(2)
O12 0.038(3) 0.030(3) 0.025(2) -0.012(2) 0.005(2) -0.011(2)
O13 0.019(2) 0.028(2) 0.020(2) -0.0046(18) 0.0057(17) -0.0065(18)
O14 0.018(2) 0.026(2) 0.021(2) -0.0056(18) 0.0002(17) -0.0043(18)
N1 0.017(3) 0.028(3) 0.004(2) -0.004(2) 0.0034(18) -0.006(2)
N2 0.016(3) 0.032(3) 0.011(2) -0.006(2) 0.0077(19) -0.006(2)
N3 0.026(3) 0.026(3) 0.012(2) -0.003(2) 0.002(2) -0.008(2)
N4 0.021(3) 0.032(3) 0.016(3) -0.005(2) 0.003(2) -0.010(2)
N5 0.016(2) 0.027(3) 0.006(2) -0.004(2) 0.0054(18) -0.005(2)
N6 0.021(3) 0.024(3) 0.011(2) -0.001(2) 0.003(2) -0.007(2)
N7 0.024(3) 0.040(3) 0.030(3) -0.016(3) -0.001(2) -0.011(3)
N8 0.020(3) 0.030(3) 0.006(2) -0.005(2) 0.0040(19) -0.007(2)
C1 0.012(3) 0.031(3) 0.012(3) -0.006(3) 0.006(2) -0.005(3)
C2 0.019(3) 0.029(3) 0.012(3) -0.004(3) 0.003(2) -0.007(3)
C3 0.018(3) 0.032(4) 0.011(3) -0.005(3) 0.005(2) -0.002(3)
C4 0.022(3) 0.034(4) 0.008(3) -0.006(3) 0.002(2) -0.003(3)
C5 0.015(3) 0.032(3) 0.012(3) -0.007(3) 0.002(2) -0.002(3)
C6 0.016(3) 0.030(3) 0.013(3) -0.006(3) 0.002(2) -0.010(3)
C7 0.018(3) 0.033(4) 0.010(3) -0.009(3) 0.009(2) -0.005(3)
C8 0.019(3) 0.026(3) 0.012(3) -0.005(2) 0.002(2) -0.009(3)
C9 0.015(3) 0.035(4) 0.011(3) -0.011(3) 0.005(2) -0.004(3)
C10 0.025(4) 0.049(4) 0.026(4) -0.013(3) 0.002(3) -0.016(3)
C11 0.033(4) 0.052(5) 0.033(4) -0.008(3) -0.012(3) -0.015(4)
C12 0.029(4) 0.047(4) 0.018(3) -0.005(3) -0.008(3) -0.007(3)
C13 0.027(3) 0.027(3) 0.018(3) -0.007(3) 0.001(3) -0.004(3)
C14 0.023(3) 0.031(4) 0.015(3) -0.007(3) -0.002(3) -0.006(3)
C15 0.056(5) 0.031(4) 0.026(4) 0.005(3) 0.011(3) -0.005(4)
C16 0.019(3) 0.039(4) 0.015(3) -0.006(3) 0.011(2) -0.008(3)
C17 0.023(3) 0.036(4) 0.012(3) -0.006(3) 0.000(2) -0.005(3)
C18 0.025(4) 0.059(5) 0.028(4) -0.019(3) -0.009(3) 0.001(3)
C19 0.017(3) 0.027(3) 0.009(3) -0.010(2) 0.004(2) -0.008(3)
C20 0.035(4) 0.027(3) 0.019(3) -0.002(3) 0.000(3) -0.015(3)
C21 0.024(4) 0.047(4) 0.018(3) -0.009(3) 0.007(3) -0.023(3)
C22 0.015(3) 0.044(4) 0.019(3) -0.013(3) 0.002(2) -0.008(3)
C23 0.023(3) 0.025(3) 0.011(3) -0.004(2) -0.001(2) -0.003(3)
C24 0.020(3) 0.029(4) 0.022(3) -0.007(3) 0.004(3) -0.005(3)
C25 0.020(3) 0.031(3) 0.011(3) -0.005(3) 0.009(2) -0.009(3)
C26 0.023(3) 0.029(4) 0.022(3) -0.007(3) -0.001(3) -0.003(3)
C27 0.027(4) 0.037(4) 0.016(3) -0.004(3) 0.002(3) -0.004(3)
C28 0.032(4) 0.028(4) 0.027(4) 0.001(3) 0.003(3) -0.007(3)
C29 0.023(3) 0.029(4) 0.029(4) -0.006(3) 0.000(3) -0.008(3)
C30 0.016(3) 0.032(3) 0.009(3) -0.002(2) 0.004(2) -0.010(3)
C31 0.012(3) 0.037(4) 0.015(3) -0.008(3) 0.002(2) -0.001(3)
C32 0.020(3) 0.041(4) 0.010(3) -0.006(3) 0.001(2) -0.008(3)
C33 0.022(3) 0.034(4) 0.012(3) -0.006(3) 0.005(2) -0.004(3)
C34 0.017(3) 0.032(4) 0.014(3) -0.008(3) 0.005(2) -0.005(3)
C35 0.018(3) 0.025(3) 0.010(3) -0.005(2) 0.005(2) -0.003(3)
C36 0.014(3) 0.024(3) 0.008(3) -0.004(2) 0.006(2) -0.006(2)
C37 0.022(3) 0.039(4) 0.013(3) -0.005(3) 0.006(2) -0.016(3)
C38 0.023(3) 0.032(3) 0.004(3) -0.003(2) 0.005(2) -0.011(3)
C39 0.014(3) 0.032(4) 0.025(3) -0.010(3) -0.007(3) -0.001(3)
C40 0.041(4) 0.040(4) 0.048(5) -0.018(4) -0.007(4) -0.009(4)
C41 0.044(5) 0.050(5) 0.055(5) 0.001(4) -0.007(4) -0.030(4)
C42 0.031(4) 0.061(5) 0.049(5) -0.014(4) 0.015(4) -0.029(4)
C43 0.026(4) 0.050(5) 0.029(4) -0.015(3) 0.010(3) -0.012(3)
C44 0.029(4) 0.038(4) 0.022(4) -0.013(3) -0.001(3) -0.006(3)
C45 0.028(5) 0.115(9) 0.052(5) -0.009(6) -0.005(4) 0.000(5)
C46 0.026(3) 0.030(4) 0.016(3) -0.002(3) 0.001(3) -0.010(3)
C47 0.026(3) 0.030(4) 0.014(3) -0.008(3) -0.001(3) -0.006(3)
C48 0.056(5) 0.026(4) 0.037(4) -0.011(3) -0.006(4) -0.007(3)
C49 0.0159(15) 0.0167(15) 0.0143(14) -0.0046(10) 0.0006(9) -0.0028(9)
C50 0.017(3) 0.036(4) 0.012(3) -0.003(3) 0.005(2) -0.008(3)
C51 0.015(3) 0.040(4) 0.009(3) -0.008(3) 0.004(2) -0.008(3)
C52 0.016(3) 0.037(4) 0.010(3) -0.006(3) 0.004(2) 0.000(3)
C53 0.021(3) 0.031(4) 0.011(3) -0.008(3) 0.005(2) -0.006(3)
C54 0.022(3) 0.027(3) 0.007(3) -0.005(2) 0.006(2) -0.006(3)
C55 0.020(3) 0.030(4) 0.011(3) -0.006(3) 0.002(2) -0.002(3)
C56 0.019(3) 0.030(4) 0.016(3) -0.005(3) 0.007(2) -0.007(3)
C57 0.028(4) 0.025(3) 0.023(3) -0.002(3) 0.000(3) -0.008(3)
C58 0.027(4) 0.023(3) 0.018(3) -0.001(3) 0.003(3) 0.001(3)
C59 0.017(3) 0.032(4) 0.012(3) -0.004(3) 0.003(2) -0.008(3)
Cu3 0.0229(4) 0.0261(4) 0.0179(4) -0.0068(3) 0.0059(3) -0.0064(3)
Cu4 0.0177(4) 0.0250(4) 0.0094(3) -0.0023(3) 0.0033(3) -0.0060(3)
Cl9 0.0214(8) 0.0490(11) 0.0341(9) -0.0166(8) 0.0059(7) -0.0050(7)
Cl10 0.0333(10) 0.0708(14) 0.0421(11) -0.0366(10) 0.0075(8) 0.0016(9)
Cl11 0.0392(10) 0.0611(12) 0.0343(9) -0.0295(9) 0.0023(8) -0.0108(9)
Cl12 0.0245(8) 0.0433(10) 0.0292(8) -0.0133(7) 0.0017(7) -0.0080(7)
Cl13 0.0263(9) 0.0568(11) 0.0319(9) -0.0215(8) 0.0144(7) -0.0195(8)
Cl14 0.0541(11) 0.0445(10) 0.0202(8) -0.0136(7) 0.0226(8) -0.0246(9)
Cl15 0.0591(12) 0.0406(10) 0.0105(7) -0.0043(7) 0.0008(7) -0.0061(9)
Cl16 0.0334(9) 0.0468(10) 0.0195(8) -0.0071(7) -0.0058(7) -0.0051(8)
O15 0.048(3) 0.022(3) 0.048(3) -0.004(2) 0.015(2) 0.000(2)
O16 0.103(6) 0.060(4) 0.102(5) -0.048(4) 0.054(4) -0.054(4)
O17 0.058(3) 0.038(3) 0.041(3) -0.024(2) 0.009(3) -0.013(3)
O18 0.041(3) 0.039(3) 0.059(4) 0.001(3) -0.003(3) 0.009(3)
O19 0.037(3) 0.053(3) 0.048(3) -0.014(3) -0.014(2) 0.002(3)
O20 0.022(2) 0.029(2) 0.017(2) -0.0084(18) 0.0060(17) -0.0051(18)
O21 0.025(2) 0.033(3) 0.020(2) -0.0080(19) 0.0036(18) -0.008(2)
O22 0.024(2) 0.029(2) 0.019(2) -0.0099(19) 0.0052(18) -0.0056(19)
O23 0.038(3) 0.031(3) 0.046(3) -0.005(2) -0.020(2) -0.002(2)
O24 0.024(2) 0.027(3) 0.038(3) -0.009(2) -0.010(2) 0.003(2)
O25 0.039(3) 0.055(3) 0.021(2) -0.016(2) 0.000(2) -0.023(3)
O26 0.041(3) 0.031(2) 0.012(2) -0.0078(18) 0.0042(18) -0.013(2)
O27 0.021(2) 0.038(3) 0.010(2) -0.0080(18) 0.0037(16) -0.0094(19)
O28 0.021(2) 0.036(3) 0.016(2) -0.0076(19) 0.0048(17) -0.0077(19)
N9 0.023(3) 0.015(3) 0.022(3) -0.003(2) 0.003(2) -0.002(2)
N10 0.031(3) 0.026(3) 0.022(3) -0.004(2) 0.011(2) -0.005(2)
N11 0.028(3) 0.026(3) 0.026(3) -0.008(2) 0.007(2) -0.012(2)
N12 0.033(3) 0.044(4) 0.039(3) -0.021(3) 0.013(3) -0.006(3)
N13 0.016(2) 0.019(3) 0.011(2) -0.001(2) 0.0006(19) -0.003(2)
N14 0.020(3) 0.021(3) 0.011(2) -0.002(2) 0.0027(19) -0.007(2)
N15 0.018(3) 0.024(3) 0.015(2) -0.003(2) 0.002(2) -0.005(2)
N16 0.019(3) 0.022(3) 0.015(2) -0.002(2) 0.002(2) -0.005(2)
C61 0.028(4) 0.030(4) 0.024(3) -0.011(3) 0.010(3) -0.010(3)
C62 0.035(4) 0.028(4) 0.029(4) -0.011(3) 0.017(3) -0.011(3)
C63 0.037(4) 0.025(4) 0.032(4) -0.002(3) 0.013(3) -0.011(3)
C64 0.040(4) 0.023(3) 0.019(3) 0.001(3) 0.004(3) -0.004(3)
C65 0.027(4) 0.031(4) 0.026(3) -0.004(3) 0.005(3) -0.003(3)
C66 0.027(3) 0.019(3) 0.021(3) -0.002(3) 0.005(3) -0.007(3)
C67 0.036(4) 0.025(4) 0.027(4) -0.001(3) 0.017(3) -0.006(3)
C68 0.022(3) 0.018(3) 0.017(3) -0.001(2) 0.001(2) -0.003(3)
C69 0.033(4) 0.025(3) 0.027(3) -0.010(3) 0.005(3) -0.010(3)
C70 0.026(4) 0.044(4) 0.032(4) -0.015(3) 0.004(3) -0.012(3)
C71 0.037(4) 0.052(5) 0.051(5) -0.021(4) -0.004(4) -0.015(4)
C72 0.048(5) 0.067(6) 0.048(5) -0.035(4) -0.006(4) -0.016(4)
C73 0.042(5) 0.041(4) 0.039(4) -0.021(3) 0.006(3) -0.014(4)
C74 0.040(4) 0.037(4) 0.055(5) -0.023(4) 0.016(4) -0.016(4)
C75 0.075(7) 0.049(5) 0.070(6) -0.042(5) 0.003(5) -0.004(5)
C76 0.048(5) 0.034(4) 0.023(4) -0.003(3) 0.020(3) -0.010(3)
C77 0.042(5) 0.029(4) 0.026(4) 0.010(3) -0.002(3) -0.005(3)
C78 0.053(6) 0.085(7) 0.049(5) -0.018(5) -0.028(4) 0.010(5)
C79 0.026(4) 0.027(4) 0.022(3) -0.004(3) 0.003(3) -0.003(3)
C80 0.044(5) 0.061(5) 0.049(5) -0.032(4) 0.021(4) -0.010(4)
C81 0.035(5) 0.057(5) 0.062(6) -0.019(5) 0.027(4) -0.005(4)
C82 0.030(4) 0.045(5) 0.057(5) -0.009(4) 0.013(4) -0.008(4)
C83 0.030(4) 0.033(4) 0.037(4) -0.010(3) 0.003(3) -0.009(3)
C84 0.028(3) 0.020(3) 0.012(3) 0.000(2) 0.001(2) -0.004(3)
C85 0.027(3) 0.018(3) 0.015(3) 0.000(2) 0.006(2) -0.006(3)
C86 0.019(3) 0.024(3) 0.021(3) -0.005(3) 0.006(2) -0.002(3)
C87 0.033(4) 0.032(4) 0.019(3) -0.011(3) 0.007(3) -0.002(3)
C88 0.030(4) 0.031(4) 0.019(3) -0.010(3) 0.002(3) -0.004(3)
C89 0.020(3) 0.026(3) 0.019(3) -0.003(3) 0.000(2) -0.002(3)
C90 0.018(3) 0.023(3) 0.011(3) 0.000(2) 0.003(2) -0.002(3)
C91 0.016(3) 0.025(3) 0.012(3) -0.002(2) 0.000(2) -0.007(3)
C92 0.018(3) 0.022(3) 0.012(3) -0.001(2) 0.004(2) -0.003(3)
C93 0.022(3) 0.024(3) 0.008(3) 0.001(2) 0.002(2) -0.007(3)
C94 0.016(3) 0.022(3) 0.014(3) -0.002(2) 0.002(2) -0.007(2)
C95 0.021(3) 0.023(3) 0.010(3) -0.006(2) 0.001(2) -0.010(3)
C96 0.019(3) 0.022(3) 0.012(3) -0.002(2) 0.003(2) -0.007(3)
C97 0.017(3) 0.020(3) 0.014(3) -0.001(2) 0.004(2) -0.011(3)
C98 0.014(3) 0.020(3) 0.015(3) -0.005(2) 0.002(2) -0.002(2)
C99 0.016(3) 0.015(3) 0.016(3) 0.001(2) 0.002(2) 0.000(2)
C100 0.027(3) 0.029(3) 0.014(3) -0.001(3) 0.006(3) -0.009(3)
C101 0.021(3) 0.024(3) 0.027(3) 0.003(3) 0.002(3) -0.003(3)
C102 0.019(3) 0.030(4) 0.026(3) -0.003(3) -0.003(3) -0.008(3)
C103 0.019(3) 0.030(3) 0.015(3) -0.002(3) -0.002(2) -0.005(3)
C104 0.021(3) 0.026(3) 0.011(3) 0.001(2) 0.002(2) -0.011(3)
C105 0.021(3) 0.030(4) 0.035(4) -0.005(3) -0.003(3) 0.003(3)
C106 0.026(3) 0.029(4) 0.016(3) 0.000(3) 0.004(3) -0.009(3)
C107 0.025(3) 0.029(3) 0.008(3) -0.003(3) 0.002(2) -0.005(3)
C108 0.080(6) 0.045(5) 0.010(3) -0.008(3) 0.003(3) -0.016(4)
C109 0.018(3) 0.020(3) 0.016(3) -0.006(2) 0.001(2) -0.005(2)
C110 0.017(3) 0.031(4) 0.022(3) -0.003(3) 0.002(3) -0.001(3)
C111 0.021(3) 0.045(4) 0.028(4) -0.011(3) -0.004(3) -0.002(3)
C112 0.030(4) 0.036(4) 0.018(3) -0.008(3) -0.004(3) 0.000(3)
C113 0.022(3) 0.028(3) 0.018(3) -0.008(3) -0.001(3) 0.000(3)
C114 0.027(3) 0.020(3) 0.013(3) -0.006(2) 0.004(2) -0.004(3)
C115 0.023(3) 0.022(3) 0.015(3) -0.004(2) 0.005(2) -0.009(3)
C116 0.026(3) 0.029(4) 0.024(3) -0.010(3) 0.009(3) -0.011(3)
C117 0.047(4) 0.029(4) 0.012(3) -0.012(3) 0.017(3) -0.018(3)
C118 0.046(4) 0.030(4) 0.008(3) -0.006(3) 0.004(3) -0.008(3)
C119 0.024(3) 0.025(3) 0.016(3) -0.008(3) 0.005(2) -0.002(3)
N17 0.170(13) 0.122(9) 0.082(8) -0.037(7) -0.061(8) -0.027(9)
C121 0.165(14) 0.060(7) 0.029(5) -0.015(5) -0.021(7) -0.025(8)
C122 0.103(9) 0.093(8) 0.044(6) -0.038(5) 0.023(6) -0.035(7)
N18 0.093(8) 0.121(9) 0.092(8) -0.024(7) -0.008(7) -0.030(7)
C123 0.078(8) 0.088(8) 0.057(6) -0.008(6) -0.033(6) -0.032(7)
C124 0.106(10) 0.088(9) 0.106(10) -0.034(8) -0.053(8) 0.010(8)
N19 0.093(7) 0.086(7) 0.092(7) -0.038(6) -0.044(6) 0.020(6)
C125 0.064(7) 0.063(6) 0.060(6) -0.022(5) -0.003(5) -0.002(5)
C126 0.108(10) 0.077(8) 0.084(8) -0.021(7) -0.010(7) 0.016(7)
N20 0.100(7) 0.075(6) 0.077(6) -0.023(5) -0.024(6) 0.006(5)
C127 0.054(6) 0.048(5) 0.049(5) -0.009(4) -0.009(4) 0.004(4)
C128 0.049(6) 0.104(8) 0.061(6) -0.031(6) -0.010(5) -0.002(5)
N23 0.100(8) 0.099(8) 0.073(7) 0.000(6) 0.006(5) -0.022(7)
C133 0.072(7) 0.061(7) 0.058(6) -0.012(5) -0.003(5) -0.010(6)
C134 0.124(13) 0.112(12) 0.185(17) -0.062(11) -0.017(11) -0.046(10)
N26 0.121(11) 0.186(15) 0.143(12) -0.004(10) 0.041(9) -0.078(11)
C139 0.051(6) 0.093(8) 0.073(7) -0.028(6) -0.007(5) -0.004(6)
C140 0.109(10) 0.069(8) 0.176(14) -0.027(9) -0.049(10) -0.034(8)
N27 0.078(6) 0.095(7) 0.072(6) -0.044(5) 0.016(5) 0.001(5)
C141 0.082(7) 0.050(5) 0.048(5) -0.024(4) 0.006(5) -0.001(5)
C142 0.092(9) 0.063(7) 0.126(11) -0.027(7) 0.030(8) -0.026(6)
N28 0.31(3) 0.32(3) 0.106(12) -0.105(15) 0.085(14) -0.17(2)
C143 0.212(19) 0.102(10) 0.064(8) -0.016(8) -0.014(10) -0.048(11)
C144 0.061(7) 0.081(8) 0.090(8) -0.030(6) -0.006(6) 0.003(6)
N29 0.089(7) 0.068(6) 0.104(8) -0.019(6) -0.027(6) -0.016(5)
C145 0.066(7) 0.058(6) 0.062(6) -0.019(5) -0.011(5) -0.007(5)
C146 0.194(17) 0.110(11) 0.076(9) -0.027(8) -0.009(10) -0.030(11)

loop_
_atom_type_symbol
_atom_type_description
_atom_type_scat_dispersion_real
_atom_type_scat_dispersion_imag
_atom_type_scat_source
C C 0.0033 0.0016 'International Tables Vol C Tables 4.2.6.8 and 6.1.1.4'
H H 0.0000 0.0000 'International Tables Vol C Tables 4.2.6.8 and 6.1.1.4'
N N 0.0061 0.0033 'International Tables Vol C Tables 4.2.6.8 and 6.1.1.4'
O O 0.0106 0.0060 'International Tables Vol C Tables 4.2.6.8 and 6.1.1.4'
Cl Cl 0.1484 0.1585 'International Tables Vol C Tables 4.2.6.8 and 6.1.1.4'
Cu Cu 0.3201 1.2651 'International Tables Vol C Tables 4.2.6.8 and 6.1.1.4'

loop_
_geom_angle_atom_site_label_1
_geom_angle_atom_site_label_2
_geom_angle_atom_site_label_3
_geom_angle
_geom_angle_site_symmetry_1
_geom_angle_site_symmetry_3
O7 Cu1 O6 86.71(17) . .
O7 Cu1 N4 168.79(19) . .
O6 Cu1 N4 98.66(18) . .
O7 Cu1 N1 91.77(17) . .
O6 Cu1 N1 164.11(18) . .
N4 Cu1 N1 80.36(18) . .
O7 Cu1 N2 95.10(18) . .
O6 Cu1 N2 113.65(17) . .
N4 Cu1 N2 91.76(19) . .
N1 Cu1 N2 82.24(17) . .
O13 Cu2 O14 87.22(17) . .
O13 Cu2 N8 166.42(17) . .
O14 Cu2 N8 96.70(18) . .
O13 Cu2 N5 93.48(18) . .
O14 Cu2 N5 175.64(17) . .
N8 Cu2 N5 81.66(19) . .
O13 Cu2 N6 96.32(17) . .
O14 Cu2 N6 100.47(17) . .
N8 Cu2 N6 95.74(18) . .
N5 Cu2 N6 83.74(17) . .
C14 O3 C15 114.9(5) . .
C17 O5 C18 115.6(5) . .
C24 O6 Cu1 108.4(4) . .
C25 O7 Cu1 110.1(4) . .
C44 O10 C45 115.3(6) . .
C47 O12 C48 115.7(5) . .
C54 O13 Cu2 108.8(3) . .
C55 O14 Cu2 108.3(4) . .
C1 N1 C6 115.4(5) . .
C1 N1 C8 111.6(4) . .
C6 N1 C8 109.9(4) . .
C1 N1 Cu1 106.6(3) . .
C6 N1 Cu1 112.6(3) . .
C8 N1 Cu1 99.7(3) . .
C3 N2 C4 111.1(5) . .
C3 N2 C16 109.6(5) . .
C4 N2 C16 108.8(4) . .
C3 N2 Cu1 116.9(3) . .
C4 N2 Cu1 105.4(3) . .
C16 N2 Cu1 104.6(4) . .
C19 N3 C20 117.6(5) . .
C10 N4 C9 118.8(5) . .
C10 N4 Cu1 125.7(4) . .
C9 N4 Cu1 115.3(4) . .
C36 N5 C31 113.7(4) . .
C36 N5 C38 105.9(4) . .
C31 N5 C38 109.9(4) . .
C36 N5 Cu2 104.8(3) . .
C31 N5 Cu2 115.3(4) . .
C38 N5 Cu2 106.6(3) . .
C33 N6 C34 112.2(5) . .
C33 N6 C46 109.5(5) . .
C34 N6 C46 109.2(4) . .
C33 N6 Cu2 108.7(3) . .
C34 N6 Cu2 110.7(3) . .
C46 N6 Cu2 106.4(3) . .
C39 N7 C40 119.6(6) . .
C49 N8 C50 119.4(5) . .
C49 N8 Cu2 115.2(4) . .
C50 N8 Cu2 125.1(4) . .
N1 C1 C9 107.1(5) . .
N1 C1 C2 113.7(4) . .
C9 C1 C2 111.1(5) . .
C14 C2 C7 106.8(5) . .
C14 C2 C1 112.3(5) . .
C7 C2 C1 113.5(5) . .
C14 C2 C3 108.7(5) . .
C7 C2 C3 102.3(4) . .
C1 C2 C3 112.6(5) . .
N2 C3 C2 110.4(5) . .
N2 C4 C5 113.1(4) . .
C7 C5 C17 112.9(5) . .
C7 C5 C6 109.6(5) . .
C17 C5 C6 111.0(5) . .
C7 C5 C4 104.8(5) . .
C17 C5 C4 103.3(4) . .
C6 C5 C4 115.1(5) . .
N1 C6 C19 110.4(4) . .
N1 C6 C5 111.4(5) . .
C19 C6 C5 110.1(5) . .
O1 C7 C5 127.6(5) . .
O1 C7 C2 121.4(6) . .
C5 C7 C2 109.9(5) . .
N1 C8 C30 119.4(5) . .
N4 C9 C13 121.5(5) . .
N4 C9 C1 115.4(5) . .
C13 C9 C1 123.1(5) . .
N4 C10 C11 122.5(6) . .
C12 C11 C10 118.4(6) . .
C13 C12 C11 119.7(6) . .
C12 C13 C9 119.0(6) . .
O2 C14 O3 123.8(6) . .
O2 C14 C2 124.9(5) . .
O3 C14 C2 111.2(5) . .
O4 C17 O5 123.8(5) . .
O4 C17 C5 123.9(6) . .
O5 C17 C5 112.0(5) . .
N3 C19 C23 123.5(5) . .
N3 C19 C6 113.9(5) . .
C23 C19 C6 122.6(5) . .
N3 C20 C21 122.2(6) . .
C22 C21 C20 119.4(6) . .
C21 C22 C23 119.6(6) . .
C22 C23 C19 117.6(6) . .
O6 C24 C29 124.5(6) . .
O6 C24 C25 117.2(5) . .
C29 C24 C25 118.3(6) . .
O7 C25 C26 122.7(5) . .
O7 C25 C24 117.3(5) . .
C26 C25 C24 119.9(5) . .
C27 C26 C25 120.6(6) . .
C27 C26 Cl1 122.2(5) . .
C25 C26 Cl1 117.3(5) . .
C28 C27 C26 120.6(6) . .
C28 C27 Cl2 119.7(5) . .
C26 C27 Cl2 119.6(5) . .
C27 C28 C29 119.0(6) . .
C27 C28 Cl3 120.4(5) . .
C29 C28 Cl3 120.5(5) . .
C24 C29 C28 121.4(6) . .
C24 C29 Cl4 119.2(5) . .
C28 C29 Cl4 119.4(5) . .
C38 C30 C8 107.3(5) . .
N5 C31 C39 111.6(5) . .
N5 C31 C32 112.3(4) . .
C39 C31 C32 107.3(5) . .
C37 C32 C44 112.4(5) . .
C37 C32 C33 104.8(5) . .
C44 C32 C33 103.2(5) . .
C37 C32 C31 110.0(5) . .
C44 C32 C31 112.0(5) . .
C33 C32 C31 114.1(5) . .
N6 C33 C32 113.7(5) . .
N6 C34 C35 111.1(4) . .
C47 C35 C37 110.5(5) . .
C47 C35 C34 107.6(5) . .
C37 C35 C34 102.4(5) . .
C47 C35 C36 108.4(5) . .
C37 C35 C36 113.0(4) . .
C34 C35 C36 114.7(5) . .
N5 C36 C49 107.7(4) . .
N5 C36 C35 112.6(4) . .
C49 C36 C35 109.7(4) . .
O8 C37 C32 126.3(6) . .
O8 C37 C35 121.6(6) . .
C32 C37 C35 109.9(5) . .
N5 C38 C30 114.8(5) . .
N7 C39 C43 121.4(6) . .
N7 C39 C31 115.7(5) . .
C43 C39 C31 122.9(6) . .
N7 C40 C41 122.2(7) . .
C42 C41 C40 119.4(7) . .
C41 C42 C43 118.9(7) . .
C42 C43 C39 118.5(7) . .
O9 C44 O10 123.1(6) . .
O9 C44 C32 123.5(6) . .
O10 C44 C32 113.2(5) . .
O11 C47 O12 124.4(6) . .
O11 C47 C35 123.7(6) . .
O12 C47 C35 111.9(5) . .
N8 C49 C53 122.4(5) . .
N8 C49 C36 114.7(5) . .
C53 C49 C36 122.9(5) . .
N8 C50 C51 121.0(6) . .
C52 C51 C50 119.5(5) . .
C51 C52 C53 119.2(6) . .
C49 C53 C52 118.5(6) . .
O13 C54 C59 123.4(5) . .
O13 C54 C55 117.9(5) . .
C59 C54 C55 118.7(5) . .
O14 C55 C56 124.0(5) . .
O14 C55 C54 117.3(5) . .
C56 C55 C54 118.6(5) . .
C55 C56 C57 121.8(5) . .
C55 C56 Cl8 117.8(5) . .
C57 C56 Cl8 120.4(5) . .
C58 C57 C56 119.3(6) . .
C58 C57 Cl7 120.7(5) . .
C56 C57 Cl7 119.9(5) . .
C57 C58 C59 120.0(6) . .
C57 C58 Cl6 120.1(5) . .
C59 C58 Cl6 119.7(5) . .
C54 C59 C58 121.5(5) . .
C54 C59 Cl5 117.1(5) . .
C58 C59 Cl5 121.4(5) . .
O20 Cu3 O21 87.16(17) . .
O20 Cu3 N11 168.65(19) . .
O21 Cu3 N11 95.4(2) . .
O20 Cu3 N9 94.06(18) . .
O21 Cu3 N9 171.81(18) . .
N11 Cu3 N9 81.8(2) . .
O20 Cu3 N10 95.53(19) . .
O21 Cu3 N10 105.08(18) . .
N11 Cu3 N10 94.5(2) . .
N9 Cu3 N10 82.88(18) . .
O27 Cu4 O28 87.56(17) . .
O27 Cu4 N16 166.91(19) . .
O28 Cu4 N16 93.53(18) . .
O27 Cu4 N13 95.46(17) . .
O28 Cu4 N13 171.04(18) . .
N16 Cu4 N13 81.64(18) . .
O27 Cu4 N14 95.91(17) . .
O28 Cu4 N14 105.70(17) . .
N16 Cu4 N14 96.34(18) . .
N13 Cu4 N14 82.42(17) . .
C74 O17 C75 116.7(6) . .
C77 O19 C78 117.3(6) . .
C84 O20 Cu3 109.3(4) . .
C85 O21 Cu3 108.1(4) . .
C104 O24 C105 117.4(5) . .
C107 O26 C108 113.4(5) . .
C114 O27 Cu4 108.5(4) . .
C115 O28 Cu4 108.4(3) . .
C66 N9 C61 115.3(5) . .
C66 N9 C68 109.1(4) . .
C61 N9 C68 106.7(4) . .
C66 N9 Cu3 112.6(4) . .
C61 N9 Cu3 105.0(3) . .
C68 N9 Cu3 107.7(3) . .
C64 N10 C63 113.1(5) . .
C64 N10 C76 109.5(5) . .
C63 N10 C76 109.7(5) . .
C64 N10 Cu3 107.6(4) . .
C63 N10 Cu3 112.7(4) . .
C76 N10 Cu3 103.7(4) . .
C70 N11 C69 118.8(6) . .
C70 N11 Cu3 125.8(4) . .
C69 N11 Cu3 115.2(4) . .
C79 N12 C80 116.8(6) . .
C96 N13 C98 112.0(4) . .
C96 N13 C91 114.9(4) . .
C98 N13 C91 110.3(4) . .
C96 N13 Cu4 105.6(3) . .
C98 N13 Cu4 98.7(3) . .
C91 N13 Cu4 114.2(3) . .
C93 N14 C106 109.6(4) . .
C93 N14 C94 111.0(4) . .
C106 N14 C94 109.4(4) . .
C93 N14 Cu4 110.4(3) . .
C106 N14 Cu4 104.5(4) . .
C94 N14 Cu4 111.8(3) . .
C99 N15 C100 116.8(5) . .
C110 N16 C109 120.4(5) . .
C110 N16 Cu4 125.7(4) . .
C109 N16 Cu4 113.9(4) . .
N9 C61 C69 108.2(5) . .
N9 C61 C62 112.7(5) . .
C69 C61 C62 110.0(5) . .
C74 C62 C67 109.2(6) . .
C74 C62 C63 108.3(5) . .
C67 C62 C63 102.6(5) . .
C74 C62 C61 109.3(6) . .
C67 C62 C61 113.9(5) . .
C63 C62 C61 113.3(5) . .
N10 C63 C62 110.1(5) . .
N10 C64 C65 112.4(5) . .
C77 C65 C67 115.5(6) . .
C77 C65 C64 108.8(5) . .
C67 C65 C64 104.8(5) . .
C77 C65 C66 104.1(5) . .
C67 C65 C66 109.8(5) . .
C64 C65 C66 114.1(5) . .
N9 C66 C79 112.9(5) . .
N9 C66 C65 113.1(5) . .
C79 C66 C65 106.7(5) . .
O15 C67 C65 125.5(7) . .
O15 C67 C62 121.6(7) . .
C65 C67 C62 110.7(5) . .
C90 C68 N9 113.8(5) . .
N11 C69 C73 121.1(6) . .
N11 C69 C61 114.6(5) . .
C73 C69 C61 124.3(6) . .
N11 C70 C71 122.3(7) . .
C70 C71 C72 118.4(7) . .
C73 C72 C71 120.2(7) . .
C69 C73 C72 119.2(7) . .
O16 C74 O17 123.5(7) . .
O16 C74 C62 124.7(7) . .
O17 C74 C62 111.8(6) . .
O18 C77 O19 123.5(7) . .
O18 C77 C65 127.6(7) . .
O19 C77 C65 108.9(6) . .
N12 C79 C83 123.5(6) . .
N12 C79 C66 115.0(6) . .
C83 C79 C66 121.4(6) . .
N12 C80 C81 123.4(8) . .
C82 C81 C80 119.9(7) . .
C81 C82 C83 118.6(7) . .
C79 C83 C82 117.8(7) . .
O20 C84 C89 123.3(6) . .
O20 C84 C85 116.9(5) . .
C89 C84 C85 119.9(5) . .
O21 C85 C86 123.6(6) . .
O21 C85 C84 118.5(5) . .
C86 C85 C84 117.9(6) . .
C87 C86 C85 121.7(6) . .
C87 C86 Cl9 120.5(5) . .
C85 C86 Cl9 117.8(5) . .
C86 C87 C88 120.0(6) . .
C86 C87 Cl10 120.3(5) . .
C88 C87 Cl10 119.6(5) . .
C87 C88 C89 119.3(6) . .
C87 C88 Cl11 120.9(5) . .
C89 C88 Cl11 119.9(5) . .
C84 C89 C88 121.2(6) . .
C84 C89 Cl12 117.2(5) . .
C88 C89 Cl12 121.6(5) . .
C68 C90 C98 106.8(5) . .
N13 C91 C99 110.7(4) . .
N13 C91 C92 112.2(4) . .
C99 C91 C92 110.3(5) . .
C97 C92 C104 113.5(5) . .
C97 C92 C91 109.5(4) . .
C104 C92 C91 108.3(5) . .
C97 C92 C93 106.8(5) . .
C104 C92 C93 106.1(4) . .
C91 C92 C93 112.6(5) . .
N14 C93 C92 113.2(4) . .
N14 C94 C95 110.6(4) . .
C107 C95 C97 107.5(5) . .
C107 C95 C94 106.3(4) . .
C97 C95 C94 104.7(4) . .
C107 C95 C96 111.3(5) . .
C97 C95 C96 111.3(4) . .
C94 C95 C96 115.2(5) . .
N13 C96 C109 107.5(4) . .
N13 C96 C95 112.2(4) . .
C109 C96 C95 109.7(5) . .
O22 C97 C95 123.4(5) . .
O22 C97 C92 126.6(5) . .
C95 C97 C92 109.1(5) . .
N13 C98 C90 119.8(5) . .
N15 C99 C103 123.8(5) . .
N15 C99 C91 114.2(5) . .
C103 C99 C91 121.9(5) . .
N15 C100 C101 123.1(6) . .
C100 C101 C102 119.1(6) . .
C101 C102 C103 119.0(6) . .
C99 C103 C102 118.2(5) . .
O23 C104 O24 124.3(6) . .
O23 C104 C92 123.5(6) . .
O24 C104 C92 112.2(5) . .
O25 C107 O26 124.8(5) . .
O25 C107 C95 122.5(5) . .
O26 C107 C95 112.7(5) . .
N16 C109 C113 120.0(5) . .
N16 C109 C96 116.0(5) . .
C113 C109 C96 124.0(5) . .
N16 C110 C111 122.4(6) . .
C110 C111 C112 118.3(6) . .
C113 C112 C111 119.1(6) . .
C109 C113 C112 119.8(6) . .
O27 C114 C119 123.8(5) . .
O27 C114 C115 117.4(5) . .
C119 C114 C115 118.8(5) . .
O28 C115 C116 122.9(5) . .
O28 C115 C114 117.8(5) . .
C116 C115 C114 119.4(5) . .
C115 C116 C117 120.6(6) . .
C115 C116 Cl13 118.3(5) . .
C117 C116 Cl13 121.1(5) . .
C118 C117 C116 120.2(5) . .
C118 C117 Cl14 120.5(5) . .
C116 C117 Cl14 119.2(5) . .
C117 C118 C119 120.0(6) . .
C117 C118 Cl15 120.8(5) . .
C119 C118 Cl15 119.2(5) . .
C114 C119 C118 121.0(6) . .
C114 C119 Cl16 117.7(4) . .
C118 C119 Cl16 121.2(5) . .
N17 C121 C122 178.9(13) . .
N18 C123 C124 177.2(13) . .
N19 C125 C126 177.3(13) . .
N20 C127 C128 177.6(11) . .
N21 C129 C130 175.9(19) . .
N22 C131 C132 154.9(18) . .
N23 C133 C134 174.9(13) . .
C136 C135 N24 171(3) . .
N25 C137 C138 168(3) . .
N26 C139 C140 177.4(15) . .
N27 C141 C142 178.8(12) . .
N28 C143 C144 171.5(19) . .
N29 C145 C146 178.7(14) . .
C150 C149 C150 74(3) 2_556 .
C149 C150 C149 106(3) 2_556 .
C149 C150 C150 58(2) 2_556 2_556
C149 C150 C150 48.0(18) . 2_556
C153 N33 C151 57(2) . .
N32 C151 C153 118(3) . .
N32 C151 C152 170(3) . .
C153 C151 C152 53.0(17) . .
N32 C151 N33 78(3) . .
C153 C151 N33 42.4(15) . .
C152 C151 N33 95(2) . .
C153 C152 C151 60.6(18) . .
N33 C153 C152 145(3) . .
N33 C153 C151 81(2) . .
C152 C153 C151 66(2) . .
N34 C154 C155 165(4) . .
C154 C155 C156 134(3) . .

loop_
_geom_bond_atom_site_label_1
_geom_bond_atom_site_label_2
_geom_bond_distance
_geom_bond_site_symmetry_2
Cu1 O7 1.898(4) .
Cu1 O6 1.947(4) .
Cu1 N4 1.995(5) .
Cu1 N1 2.094(5) .
Cu1 N2 2.293(5) .
Cu2 O13 1.914(4) .
Cu2 O14 1.930(4) .
Cu2 N8 1.986(5) .
Cu2 N5 2.071(5) .
Cu2 N6 2.281(5) .
Cl1 C26 1.730(6) .
Cl2 C27 1.743(6) .
Cl3 C28 1.719(7) .
Cl4 C29 1.726(6) .
Cl5 C59 1.742(6) .
Cl6 C58 1.744(6) .
Cl7 C57 1.731(6) .
Cl8 C56 1.748(6) .
O1 C7 1.193(7) .
O2 C14 1.201(7) .
O3 C14 1.336(7) .
O3 C15 1.447(8) .
O4 C17 1.198(7) .
O5 C17 1.328(7) .
O5 C18 1.447(7) .
O6 C24 1.340(7) .
O7 C25 1.334(7) .
O8 C37 1.204(7) .
O9 C44 1.203(7) .
O10 C44 1.321(8) .
O10 C45 1.445(9) .
O11 C47 1.204(7) .
O12 C47 1.318(7) .
O12 C48 1.441(8) .
O13 C54 1.315(7) .
O14 C55 1.324(7) .
N1 C1 1.487(7) .
N1 C6 1.506(7) .
N1 C8 1.520(7) .
N2 C3 1.460(8) .
N2 C4 1.477(7) .
N2 C16 1.485(7) .
N3 C19 1.335(7) .
N3 C20 1.358(8) .
N4 C10 1.332(8) .
N4 C9 1.355(8) .
N5 C36 1.505(7) .
N5 C31 1.510(7) .
N5 C38 1.516(6) .
N6 C33 1.459(8) .
N6 C34 1.478(8) .
N6 C46 1.479(7) .
N7 C39 1.312(8) .
N7 C40 1.338(9) .
N8 C49 1.339(7) .
N8 C50 1.346(7) .
C1 C9 1.516(8) .
C1 C2 1.562(8) .
C2 C14 1.510(9) .
C2 C7 1.548(8) .
C2 C3 1.570(8) .
C4 C5 1.576(8) .
C5 C7 1.518(8) .
C5 C17 1.528(8) .
C5 C6 1.555(8) .
C6 C19 1.526(7) .
C8 C30 1.525(7) .
C9 C13 1.394(8) .
C10 C11 1.392(9) .
C11 C12 1.385(10) .
C12 C13 1.373(9) .
C19 C23 1.393(8) .
C20 C21 1.377(9) .
C21 C22 1.369(9) .
C22 C23 1.390(8) .
C24 C29 1.392(9) .
C24 C25 1.415(8) .
C25 C26 1.395(8) .
C26 C27 1.392(9) .
C27 C28 1.376(9) .
C28 C29 1.416(9) .
C30 C38 1.519(8) .
C31 C39 1.517(9) .
C31 C32 1.562(8) .
C32 C37 1.527(9) .
C32 C44 1.534(8) .
C32 C33 1.557(9) .
C34 C35 1.548(8) .
C35 C47 1.524(8) .
C35 C37 1.535(8) .
C35 C36 1.577(7) .
C36 C49 1.512(8) .
C39 C43 1.411(9) .
C40 C41 1.378(11) .
C41 C42 1.362(11) .
C42 C43 1.386(10) .
C49 C53 1.386(8) .
C50 C51 1.390(8) .
C51 C52 1.384(9) .
C52 C53 1.385(8) .
C54 C59 1.393(8) .
C54 C55 1.428(8) .
C55 C56 1.392(9) .
C56 C57 1.402(9) .
C57 C58 1.377(9) .
C58 C59 1.400(9) .
Cu3 O20 1.910(4) .
Cu3 O21 1.938(4) .
Cu3 N11 1.966(5) .
Cu3 N9 2.082(5) .
Cu3 N10 2.306(5) .
Cu4 O27 1.918(4) .
Cu4 O28 1.923(4) .
Cu4 N16 1.996(5) .
Cu4 N13 2.090(4) .
Cu4 N14 2.273(5) .
Cl9 C86 1.735(6) .
Cl10 C87 1.736(6) .
Cl11 C88 1.734(6) .
Cl12 C89 1.738(6) .
Cl13 C116 1.728(7) .
Cl14 C117 1.736(6) .
Cl15 C118 1.735(6) .
Cl16 C119 1.741(6) .
O15 C67 1.215(8) .
O16 C74 1.211(9) .
O17 C74 1.327(9) .
O17 C75 1.448(9) .
O18 C77 1.197(9) .
O19 C77 1.340(9) .
O19 C78 1.428(9) .
O20 C84 1.323(7) .
O21 C85 1.310(7) .
O22 C97 1.199(7) .
O23 C104 1.199(7) .
O24 C104 1.308(7) .
O24 C105 1.444(7) .
O25 C107 1.201(7) .
O26 C107 1.327(7) .
O26 C108 1.471(7) .
O27 C114 1.337(7) .
O28 C115 1.331(7) .
N9 C66 1.500(8) .
N9 C61 1.506(8) .
N9 C68 1.512(7) .
N10 C64 1.469(9) .
N10 C63 1.468(9) .
N10 C76 1.484(8) .
N11 C70 1.346(8) .
N11 C69 1.371(8) .
N12 C79 1.331(8) .
N12 C80 1.349(9) .
N13 C96 1.503(7) .
N13 C98 1.505(7) .
N13 C91 1.505(7) .
N14 C93 1.467(7) .
N14 C106 1.471(7) .
N14 C94 1.480(7) .
N15 C99 1.354(7) .
N15 C100 1.354(7) .
N16 C110 1.330(8) .
N16 C109 1.370(7) .
C61 C69 1.510(9) .
C61 C62 1.575(9) .
C62 C74 1.511(10) .
C62 C67 1.527(10) .
C62 C63 1.556(8) .
C64 C65 1.554(9) .
C65 C77 1.513(10) .
C65 C67 1.519(10) .
C65 C66 1.562(8) .
C66 C79 1.532(8) .
C68 C90 1.507(8) .
C69 C73 1.376(9) .
C70 C71 1.379(10) .
C71 C72 1.382(11) .
C72 C73 1.376(11) .
C79 C83 1.388(9) .
C80 C81 1.359(12) .
C81 C82 1.359(12) .
C82 C83 1.401(10) .
C84 C89 1.389(8) .
C84 C85 1.429(9) .
C85 C86 1.405(8) .
C86 C87 1.389(9) .
C87 C88 1.397(9) .
C88 C89 1.402(8) .
C90 C98 1.534(7) .
C91 C99 1.516(8) .
C91 C92 1.553(8) .
C92 C97 1.535(8) .
C92 C104 1.537(8) .
C92 C93 1.564(7) .
C94 C95 1.555(7) .
C95 C107 1.528(8) .
C95 C97 1.533(8) .
C95 C96 1.562(8) .
C96 C109 1.506(8) .
C99 C103 1.373(8) .
C100 C101 1.373(9) .
C101 C102 1.384(9) .
C102 C103 1.395(8) .
C109 C113 1.389(8) .
C110 C111 1.381(9) .
C111 C112 1.406(9) .
C112 C113 1.386(9) .
C114 C119 1.390(8) .
C114 C115 1.421(8) .
C115 C116 1.395(8) .
C116 C117 1.407(9) .
C117 C118 1.359(10) .
C118 C119 1.412(8) .
N17 C121 1.132(17) .
C121 C122 1.425(17) .
N18 C123 1.167(15) .
C123 C124 1.360(17) .
N19 C125 1.070(11) .
C125 C126 1.490(14) .
N20 C127 1.146(11) .
C127 C128 1.441(13) .
N21 C129 1.16(2) .
C129 C130 1.354(19) .
N22 C131 1.25(2) .
C131 C132 1.432(19) .
N23 C133 1.140(13) .
C133 C134 1.399(16) .
N24 C135 1.57(3) .
C135 C136 1.46(3) .
N25 C137 1.33(3) .
C137 C138 1.54(3) .
N26 C139 1.131(15) .
C139 C140 1.411(16) .
N27 C141 1.126(12) .
C141 C142 1.416(14) .
N28 C143 1.22(2) .
C143 C144 1.495(19) .
N29 C145 1.102(12) .
C145 C146 1.381(15) .
C147 C148 1.27(4) .
C149 C150 1.36(4) 2_556
C149 C150 1.54(4) .
C150 C149 1.36(4) 2_556
C150 C150 1.76(6) 2_556
N32 C151 1.24(4) .
N33 C153 1.27(3) .
N33 C151 1.85(4) .
C151 C153 1.57(4) .
C151 C152 1.65(4) .
C152 C153 1.44(3) .
N34 C154 1.19(3) .
C154 C155 1.41(4) .
C155 C156 1.47(4) .
